data_7125393
loop_
_publ_author_name
'Lin, Li-Dan'
'Li, Zhong'
'Zhao, Dan'
'Liu, Jin-Hua'
'Li, Xin-Xiong'
'Zheng, Shou-Tian'

_publ_section_title
;
 Development of a new Lindqvist-like Fe6 cluster secondary building unit
 for MOFs.
;
_journal_issue 72
_journal_name_full 'Chemical communications (Cambridge, England)'
_journal_page_first 10729
_journal_page_last 10732
_journal_paper_doi 10.1039/c9cc04999a
_journal_volume 55
_journal_year 2019
_chemical_formula_sum 'C84 H108 Cl16 Cu0 Fe15 N14 O34'
_chemical_formula_weight 3262.79
_space_group_crystal_system triclinic
_space_group_IT_number 2
_space_group_name_Hall '-P 1'
_space_group_name_H-M_alt 'P -1'
_atom_sites_solution_hydrogens mixed
_audit_creation_method SHELXL-2014
_audit_update_record
;
2019-05-13 deposited with the CCDC.	2019-08-09 downloaded from the CCDC.
;
_cell_angle_alpha 88.484(3)
_cell_angle_beta 84.890(3)
_cell_angle_gamma 77.817(3)
_cell_formula_units_Z 1
_cell_length_a 11.4330(16)
_cell_length_b 14.879(2)
_cell_length_c 25.862(4)
_cell_measurement_reflns_used 8317
_cell_measurement_temperature 175(2)
_cell_measurement_theta_max 25.04
_cell_measurement_theta_min 2.26
_cell_volume 4283.1(11)
_computing_structure_refinement 'SHELXL-2014 (Sheldrick, 2014)'
_diffrn_ambient_temperature 175(2)
_diffrn_measured_fraction_theta_full 0.968
_diffrn_measured_fraction_theta_max 0.989
_diffrn_measurement_device_type 'Bruker APEX-II CCD'
_diffrn_measurement_method '\f and \w scans'
_diffrn_radiation_type MoK\a
_diffrn_radiation_wavelength 0.71073
_diffrn_reflns_av_R_equivalents 0.0423
_diffrn_reflns_av_unetI/netI 0.0665
_diffrn_reflns_Laue_measured_fraction_full 0.968
_diffrn_reflns_Laue_measured_fraction_max 0.989
_diffrn_reflns_limit_h_max 13
_diffrn_reflns_limit_h_min -13
_diffrn_reflns_limit_k_max 17
_diffrn_reflns_limit_k_min -17
_diffrn_reflns_limit_l_max 30
_diffrn_reflns_limit_l_min -30
_diffrn_reflns_number 32574
_diffrn_reflns_point_group_measured_fraction_full 0.968
_diffrn_reflns_point_group_measured_fraction_max 0.989
_diffrn_reflns_theta_full 25.242
_diffrn_reflns_theta_max 25.052
_diffrn_reflns_theta_min 1.581
_exptl_absorpt_coefficient_mu 1.532
_exptl_absorpt_correction_T_max 0.7452
_exptl_absorpt_correction_T_min 0.6072
_exptl_absorpt_correction_type none
_exptl_crystal_colour brown
_exptl_crystal_density_diffrn 1.265
_exptl_crystal_description block
_exptl_crystal_F_000 1644
_exptl_crystal_size_max 0.16
_exptl_crystal_size_mid 0.12
_exptl_crystal_size_min 0.1
_platon_squeeze_details ' ?'
_refine_diff_density_max 2.217
_refine_diff_density_min -1.302
_refine_diff_density_rms 0.153
_refine_ls_extinction_method none
_refine_ls_goodness_of_fit_ref 1.000
_refine_ls_hydrogen_treatment constr
_refine_ls_matrix_type full
_refine_ls_number_parameters 704
_refine_ls_number_reflns 14999
_refine_ls_number_restraints 0
_refine_ls_restrained_S_all 1.000
_refine_ls_R_factor_all 0.0985
_refine_ls_R_factor_gt 0.0756
_refine_ls_shift/su_max 0.000
_refine_ls_shift/su_mean 0.000
_refine_ls_structure_factor_coef Fsqd
_refine_ls_weighting_details 'w=1/[\s^2^(Fo^2^)+(0.1700P)^2^] where P=(Fo^2^+2Fc^2^)/3'
_refine_ls_weighting_scheme calc
_refine_ls_wR_factor_gt 0.2282
_refine_ls_wR_factor_ref 0.2422
_reflns_Friedel_coverage 0.000
_reflns_number_gt 10158
_reflns_number_total 14999
_reflns_threshold_expression 'I > 2\s(I)'
_cod_data_source_file c9cc04999a2.cif
_cod_data_source_block 2
_cod_database_code 7125393
_shelx_space_group_comment
;
The symmetry employed for this shelxl refinement is uniquely defined
by the following loop, which should always be used as a source of
symmetry information in preference to the above space-group names.
They are only intended as comments.
;
_shelxl_version_number 2014-3

loop_
_space_group_symop_operation_xyz
'x, y, z'
'-x, -y, -z'

loop_
_atom_site_label
_atom_site_type_symbol
_atom_site_fract_x
_atom_site_fract_y
_atom_site_fract_z
_atom_site_U_iso_or_equiv
_atom_site_adp_type
_atom_site_occupancy
_atom_site_site_symmetry_order
_atom_site_calc_flag
_atom_site_refinement_flags_posn
_atom_site_refinement_flags_adp
_atom_site_refinement_flags_occupancy
Fe1 Fe 0.98645(8) 0.38978(6) 0.24721(3) 0.0181(2) Uani 1 1 d . . .
Fe2 Fe 0.93538(8) 0.24278(6) 0.33400(3) 0.0207(2) Uani 1 1 d . . .
Fe5 Fe 0.75214(8) 0.30627(6) 0.24797(3) 0.0183(2) Uani 1 1 d . . .
Fe7 Fe 0.50166(8) 0.74995(6) -0.00787(3) 0.0212(2) Uani 1 1 d . . .
Fe8 Fe 1.5000 0.5000 0.5000 0.0343(4) Uani 1 2 d S . P
Cl1 Cl 0.3789(2) 0.6436(2) -0.01170(11) 0.0762(8) Uani 1 1 d . . .
Cl2 Cl 0.91943(16) 0.24127(13) 0.42258(6) 0.0355(4) Uani 1 1 d . . .
Cl3 Cl 0.55238(14) 0.36710(12) 0.24778(7) 0.0318(4) Uani 1 1 d . . .
Cl4 Cl 1.02265(16) 0.53400(11) 0.24791(7) 0.0315(4) Uani 1 1 d . . .
Cl8 Cl 0.6257(2) 0.8564(2) -0.01065(11) 0.0744(8) Uani 1 1 d . . .
O1W O 1.6087(6) 0.3666(4) 0.5102(2) 0.0596(17) Uani 1 1 d . . .
H1 H 1.6788 0.3474 0.4887 0.072 Uiso 1 1 d R U .
H2 H 1.5861 0.3276 0.5361 0.072 Uiso 1 1 d R U .
O4 O 0.7447(3) 0.1715(3) 0.24838(15) 0.0174(9) Uani 1 1 d . . .
O5 O 0.7627(4) 0.2949(3) 0.32402(16) 0.0216(9) Uani 1 1 d . . .
O6 O 0.9031(4) 0.1188(3) 0.32373(17) 0.0235(10) Uani 1 1 d . . .
O7 O 0.8089(4) 0.4235(3) 0.24691(16) 0.0194(9) Uani 1 1 d . . .
O8 O 0.6140(6) 0.6653(3) -0.0660(2) 0.0523(16) Uani 1 1 d . . .
O9 O 0.4117(6) 0.8359(4) -0.0654(2) 0.0592(18) Uani 1 1 d . . .
O11 O 0.9928(3) 0.3751(3) 0.17055(15) 0.0172(9) Uani 1 1 d . . .
O12 O 0.9696(4) 0.3692(3) 0.32418(16) 0.0221(9) Uani 1 1 d . . .
O13 O 0.7915(4) 0.3005(3) 0.17125(16) 0.0179(9) Uani 1 1 d . . .
O14 O 1.1553(3) 0.3209(3) 0.24741(14) 0.0104(8) Uani 1 1 d . . .
O15 O 1.1111(4) 0.1939(3) 0.32318(16) 0.0205(9) Uani 1 1 d . . .
O22 O 1.3807(5) 0.4722(4) 0.5622(2) 0.0459(14) Uani 1 1 d . . .
N2 N 0.3327(6) 0.8643(5) -0.1411(2) 0.0448(17) Uani 1 1 d . . .
H2B H 0.2942 0.8440 -0.1638 0.054 Uiso 1 1 d R U .
N3 N 0.6014(5) 0.6693(4) 0.0520(2) 0.0280(13) Uani 1 1 d . . .
N4 N 0.7275(6) 0.6377(5) -0.1398(3) 0.0466(18) Uani 1 1 d . . .
H4B H 0.7773 0.6576 -0.1618 0.056 Uiso 1 1 d R U .
N5 N 0.4145(8) 0.0556(7) 0.4444(4) 0.072(2) Uani 1 1 d . . .
N6 N 1.4019(5) 0.4411(4) 0.4448(2) 0.0353(14) Uani 1 1 d . . .
N7 N 1.2567(8) 0.5020(6) 0.6337(3) 0.065(2) Uani 1 1 d . . .
H7C H 1.2047 0.5428 0.6511 0.078 Uiso 1 1 d R U .
C11 C 0.6948(9) 0.5526(7) -0.1509(4) 0.060(3) Uani 1 1 d . . .
H11A H 0.7639 0.5105 -0.1662 0.090 Uiso 1 1 calc R U .
H11B H 0.6333 0.5639 -0.1747 0.090 Uiso 1 1 calc R U .
H11C H 0.6652 0.5265 -0.1193 0.090 Uiso 1 1 calc R U .
C12 C 1.3039(9) 0.5287(6) 0.5900(3) 0.052(2) Uani 1 1 d . . .
C13 C 0.538(2) 0.158(2) 0.4165(10) 0.203(10) Uiso 1 1 d . . .
H13A H 0.5320 0.2216 0.4181 0.244 Uiso 1 1 calc R U .
C14 C 1.3444(13) 0.3775(11) 0.4610(6) 0.109(5) Uiso 1 1 d . . .
H14A H 1.3408 0.3604 0.4958 0.131 Uiso 1 1 d R U .
C15 C 1.2838(14) 0.3319(12) 0.4230(6) 0.116(5) Uiso 1 1 d . . .
H15A H 1.2587 0.2777 0.4321 0.140 Uiso 1 1 d R U .
C16 C 0.7923(6) 0.4647(4) 0.1541(2) 0.0229(14) Uani 1 1 d . . .
C17 C 1.3264(11) 0.4336(8) 0.3637(4) 0.076(4) Uani 1 1 d . . .
H17A H 1.3266 0.4564 0.3298 0.091 Uiso 1 1 d R U .
C18 C 1.3884(11) 0.4684(8) 0.3988(4) 0.082(4) Uani 1 1 d . . .
H18A H 1.4239 0.5170 0.3874 0.098 Uiso 1 1 d R U .
C19 C 0.5436(6) 0.6331(5) 0.0916(3) 0.0313(16) Uani 1 1 d . . .
H19A H 0.4605 0.6512 0.0965 0.038 Uiso 1 1 d R U .
C20 C 0.7200(7) 0.6465(6) 0.0478(3) 0.047(2) Uani 1 1 d . . .
H20A H 0.7608 0.6736 0.0211 0.057 Uiso 1 1 d R U .
C21 C 0.7878(6) 0.5857(6) 0.0801(3) 0.042(2) Uani 1 1 d . . .
H21A H 0.8713 0.5737 0.0757 0.050 Uiso 1 1 d R U .
C22 C 1.2281(6) 0.3466(5) 0.2846(2) 0.0251(14) Uani 1 1 d . . .
H22A H 1.2307 0.4110 0.2790 0.030 Uiso 1 1 d R U .
H22B H 1.3094 0.3112 0.2778 0.030 Uiso 1 1 d R U .
C23 C 1.0564(5) 0.3933(5) 0.3549(2) 0.0227(14) Uani 1 1 d . . .
H23A H 1.0324 0.3850 0.3913 0.027 Uiso 1 1 d R U .
H23B H 1.0581 0.4577 0.3492 0.027 Uiso 1 1 d R U .
C24 C 1.1867(5) 0.3330(5) 0.3412(2) 0.0226(14) Uani 1 1 d . . .
C25 C 1.1870(6) 0.2324(4) 0.3533(2) 0.0230(14) Uani 1 1 d . . .
H25A H 1.2685 0.1971 0.3473 0.028 Uiso 1 1 d R U .
H25B H 1.1615 0.2263 0.3898 0.028 Uiso 1 1 d R U .
C26 C 0.6566(5) 0.1437(4) 0.2843(2) 0.0230(14) Uani 1 1 d . . .
H26A H 0.6555 0.0799 0.2780 0.028 Uiso 1 1 d R U .
H26B H 0.5781 0.1803 0.2783 0.028 Uiso 1 1 d R U .
C27 C 0.8042(5) 0.0932(4) 0.3541(3) 0.0234(14) Uani 1 1 d . . .
H27A H 0.8150 0.0982 0.3906 0.028 Uiso 1 1 d R U .
H27B H 0.8042 0.0294 0.3473 0.028 Uiso 1 1 d R U .
C28 C 0.6746(6) 0.2549(4) 0.3543(2) 0.0212(13) Uani 1 1 d . . .
H28A H 0.5953 0.2901 0.3483 0.025 Uiso 1 1 d R U .
H28B H 0.6854 0.2602 0.3908 0.025 Uiso 1 1 d R U .
C29 C 0.6799(6) 0.1540(5) 0.3424(3) 0.0269(15) Uani 1 1 d . . .
C30 C 0.5858(6) 0.1186(5) 0.3769(3) 0.0325(16) Uani 1 1 d . . .
C31 C 0.9285(6) 0.4484(4) 0.1407(2) 0.0228(14) Uani 1 1 d . . .
H31A H 0.9463 0.4342 0.1041 0.027 Uiso 1 1 d R U .
H31B H 0.9556 0.5044 0.1469 0.027 Uiso 1 1 d R U .
C32 C 0.7603(6) 0.4954(4) 0.2110(2) 0.0237(14) Uani 1 1 d . . .
H32A H 0.7918 0.5497 0.2165 0.028 Uiso 1 1 d R U .
H32B H 0.6736 0.5116 0.2179 0.028 Uiso 1 1 d R U .
C33 C 0.7441(6) 0.3809(4) 0.1416(3) 0.0233(14) Uani 1 1 d . . .
H33A H 0.6573 0.3952 0.1481 0.028 Uiso 1 1 d R U .
H33B H 0.7632 0.3674 0.1050 0.028 Uiso 1 1 d R U .
C34 C 1.2664(6) 0.3687(5) 0.3769(3) 0.0263(15) Uani 1 1 d . . .
C35 C 0.7284(6) 0.5423(4) 0.1197(3) 0.0260(15) Uani 1 1 d . . .
C36 C 0.4343(14) 0.0321(11) 0.4003(7) 0.112(5) Uiso 1 1 d . . .
H36A H 0.3919 -0.0092 0.3887 0.135 Uiso 1 1 d R U .
C37 C 0.4847(18) 0.1070(14) 0.4661(8) 0.148(7) Uiso 1 1 d . . .
H37A H 0.4980 0.1110 0.5008 0.177 Uiso 1 1 d R U .
C38 C 0.6029(6) 0.5694(4) 0.1258(3) 0.0247(14) Uani 1 1 d . . .
H38A H 0.5594 0.5448 0.1526 0.030 Uiso 1 1 d R U .
C39 C 0.6858(8) 0.6871(5) -0.0983(3) 0.048(2) Uani 1 1 d . . .
C40 C 1.2828(13) 0.4143(10) 0.6550(6) 0.107(5) Uiso 1 1 d . . .
H40A H 1.2108 0.3997 0.6719 0.161 Uiso 1 1 calc R U .
H40B H 1.3410 0.4117 0.6798 0.161 Uiso 1 1 calc R U .
H40C H 1.3147 0.3707 0.6279 0.161 Uiso 1 1 calc R U .
C41 C 0.3553(9) 0.8139(6) -0.0993(3) 0.051(2) Uani 1 1 d . . .
C42 C 0.5180(12) 0.0633(9) 0.3647(5) 0.090(4) Uiso 1 1 d . . .
H42A H 0.5254 0.0433 0.3305 0.108 Uiso 1 1 d R U .
C43 C 0.3678(9) 0.9504(7) -0.1520(4) 0.060(3) Uani 1 1 d . . .
H43A H 0.3095 0.9891 -0.1718 0.090 Uiso 1 1 calc R U .
H43B H 0.4448 0.9396 -0.1715 0.090 Uiso 1 1 calc R U .
H43C H 0.3726 0.9800 -0.1199 0.090 Uiso 1 1 calc R U .
Fe3 Fe 0.96708(7) 0.24797(6) 0.15920(3) 0.0178(2) Uani 1 1 d . . .
Fe4 Fe 1.14973(8) 0.18694(6) 0.24659(3) 0.0188(2) Uani 1 1 d . . .
Fe6 Fe 0.91418(8) 0.10280(6) 0.24674(3) 0.0191(2) Uani 1 1 d . . .
Cl7 Cl 0.87804(16) -0.04153(12) 0.24638(8) 0.0365(4) Uani 1 1 d . . .
O1 O 0.9369(4) 0.1209(3) 0.16997(16) 0.0193(9) Uani 1 1 d . . .
O2 O 1.0934(4) 0.0694(3) 0.24544(16) 0.0203(9) Uani 1 1 d . . .
Cl6 Cl 0.98363(17) 0.24969(14) 0.07118(7) 0.0395(5) Uani 1 1 d . . .
O3 O 1.1392(4) 0.1961(3) 0.17022(16) 0.0194(9) Uani 1 1 d . . .
O10 O 0.9500(3) 0.2469(3) 0.24755(15) 0.0152(9) Uani 1 1 d . . .
Cl5 Cl 1.34805(14) 0.12594(12) 0.24528(7) 0.0308(4) Uani 1 1 d . . .
C7 C 1.1542(6) -0.0001(4) 0.2094(3) 0.0253(14) Uani 1 1 d . . .
C6 C 1.1447(5) 0.0305(4) 0.1524(3) 0.0239(14) Uani 1 1 d . . .
H7A H 1.1204 -0.0544 0.2153 0.029 Uiso 1 1 d R U .
H7B H 1.2382 -0.0167 0.2160 0.029 Uiso 1 1 d R U .
C8 C 1.1965(6) 0.1170(4) 0.1396(2) 0.0230(14) Uani 1 1 d . . .
C9 C 1.0133(5) 0.0490(5) 0.1400(3) 0.0255(15) Uani 1 1 d . . .
H8A H 1.2813 0.1029 0.1450 0.031 Uiso 1 1 d R U .
H8B H 1.1890 0.1326 0.1033 0.031 Uiso 1 1 d R U .
H9A H 1.0093 0.0650 0.1034 0.031 Uiso 1 1 d R U .
H9B H 0.9833 -0.0070 0.1458 0.031 Uiso 1 1 d R U .
C5 C 1.2223(6) -0.0429(5) 0.1172(3) 0.0274(15) Uani 1 1 d . . .
C4 C 1.1802(6) -0.0864(6) 0.0789(3) 0.042(2) Uani 1 1 d . . .
C1 C 1.2584(7) -0.1487(6) 0.0469(3) 0.044(2) Uani 1 1 d . . .
H4A H 1.0988 -0.0739 0.0745 0.053 Uiso 1 1 d R U .
H3A H 1.3767 -0.0473 0.1518 0.053 Uiso 1 1 d R U .
N1 N 1.3762(5) -0.1709(4) 0.0514(2) 0.0289(13) Uani 1 1 d . . .
H1A H 1.2273 -0.1766 0.0211 0.035 Uiso 1 1 d R U .
C2 C 1.4177(6) -0.1340(5) 0.0909(3) 0.0288(15) Uani 1 1 d . . .
H2A H 1.4990 -0.1514 0.0958 0.035 Uiso 1 1 d R U .
C3 C 1.3446(6) -0.0709(5) 0.1247(3) 0.0279(15) Uani 1 1 d . . .

loop_
_atom_site_aniso_label
_atom_site_aniso_U_11
_atom_site_aniso_U_22
_atom_site_aniso_U_33
_atom_site_aniso_U_23
_atom_site_aniso_U_13
_atom_site_aniso_U_12
Fe1 0.0184(5) 0.0169(5) 0.0187(5) -0.0021(4) -0.0007(3) -0.0026(4)
Fe2 0.0204(5) 0.0227(5) 0.0204(5) 0.0001(4) -0.0042(4) -0.0066(4)
Fe5 0.0179(5) 0.0167(5) 0.0196(5) 0.0009(4) -0.0019(3) -0.0021(4)
Fe7 0.0295(5) 0.0096(4) 0.0213(5) 0.0000(3) -0.0029(4) 0.0037(4)
Fe8 0.0317(8) 0.0415(9) 0.0313(8) -0.0148(7) -0.0067(6) -0.0078(7)
Cl1 0.0662(16) 0.090(2) 0.0759(18) 0.0065(15) -0.0159(14) -0.0210(15)
Cl2 0.0407(10) 0.0479(11) 0.0218(8) 0.0009(8) -0.0052(7) -0.0174(9)
Cl3 0.0177(8) 0.0335(10) 0.0412(10) 0.0053(8) -0.0007(7) -0.0001(7)
Cl4 0.0373(9) 0.0217(8) 0.0385(10) 0.0011(7) -0.0065(7) -0.0120(7)
Cl8 0.0658(16) 0.091(2) 0.0674(17) 0.0006(15) 0.0004(13) -0.0212(15)
O1W 0.071(4) 0.056(4) 0.046(4) -0.005(3) -0.001(3) 0.001(3)
O4 0.015(2) 0.023(2) 0.014(2) 0.0006(17) -0.0014(16) -0.0049(18)
O5 0.026(2) 0.021(2) 0.020(2) -0.0001(18) -0.0010(18) -0.0093(19)
O6 0.017(2) 0.028(2) 0.028(2) 0.003(2) -0.0063(18) -0.0079(19)
O7 0.020(2) 0.015(2) 0.021(2) -0.0021(17) -0.0009(17) 0.0004(18)
O8 0.086(4) 0.020(3) 0.044(3) -0.005(2) 0.031(3) -0.010(3)
O9 0.110(5) 0.023(3) 0.053(4) 0.004(3) -0.046(4) -0.016(3)
O11 0.016(2) 0.013(2) 0.021(2) 0.0041(17) -0.0036(17) 0.0000(17)
O12 0.021(2) 0.024(2) 0.023(2) -0.0029(19) -0.0039(18) -0.0084(19)
O13 0.020(2) 0.011(2) 0.022(2) 0.0030(17) -0.0009(17) -0.0013(17)
O14 0.0076(18) 0.013(2) 0.0108(19) -0.0028(15) -0.0006(14) -0.0033(15)
O15 0.021(2) 0.019(2) 0.020(2) -0.0011(18) -0.0062(18) -0.0008(18)
O22 0.043(3) 0.049(3) 0.049(3) -0.016(3) 0.000(3) -0.015(3)
N2 0.065(5) 0.044(4) 0.036(4) 0.008(3) -0.032(3) -0.024(4)
N3 0.024(3) 0.020(3) 0.035(3) 0.008(2) -0.003(2) 0.007(2)
N4 0.053(4) 0.042(4) 0.045(4) -0.012(3) 0.026(3) -0.021(3)
N5 0.060(5) 0.079(6) 0.077(6) 0.006(5) 0.014(4) -0.028(5)
N6 0.031(3) 0.042(4) 0.036(4) -0.011(3) -0.008(3) -0.012(3)
N7 0.070(5) 0.053(5) 0.064(5) -0.020(4) 0.023(4) -0.003(4)
C11 0.062(6) 0.064(6) 0.054(6) -0.023(5) 0.013(5) -0.018(5)
C12 0.068(6) 0.050(5) 0.038(5) -0.013(4) 0.021(4) -0.023(5)
C16 0.024(3) 0.022(3) 0.022(3) 0.003(3) -0.007(3) -0.002(3)
C17 0.130(10) 0.090(8) 0.042(5) 0.028(5) -0.045(6) -0.088(8)
C18 0.129(10) 0.111(9) 0.041(6) 0.016(6) -0.020(6) -0.100(9)
C19 0.024(4) 0.030(4) 0.039(4) 0.008(3) -0.005(3) -0.004(3)
C20 0.032(4) 0.050(5) 0.054(5) 0.026(4) 0.003(4) -0.003(4)
C21 0.022(4) 0.050(5) 0.049(5) 0.027(4) -0.006(3) 0.001(3)
C22 0.018(3) 0.029(4) 0.031(4) -0.005(3) -0.003(3) -0.010(3)
C23 0.021(3) 0.027(4) 0.022(3) -0.005(3) -0.007(3) -0.008(3)
C24 0.019(3) 0.030(4) 0.019(3) -0.003(3) 0.000(3) -0.006(3)
C25 0.019(3) 0.029(4) 0.021(3) 0.000(3) -0.005(3) -0.001(3)
C26 0.018(3) 0.022(3) 0.028(4) -0.002(3) 0.003(3) -0.005(3)
C27 0.020(3) 0.023(3) 0.027(4) 0.005(3) 0.000(3) -0.007(3)
C28 0.024(3) 0.020(3) 0.019(3) 0.001(3) -0.001(3) -0.002(3)
C29 0.019(3) 0.035(4) 0.029(4) 0.004(3) -0.005(3) -0.009(3)
C30 0.030(4) 0.037(4) 0.030(4) 0.002(3) 0.001(3) -0.006(3)
C31 0.028(3) 0.022(3) 0.020(3) 0.011(3) -0.008(3) -0.006(3)
C32 0.021(3) 0.016(3) 0.031(4) 0.009(3) 0.006(3) 0.001(3)
C33 0.020(3) 0.021(3) 0.027(3) 0.004(3) -0.003(3) 0.001(3)
C34 0.024(3) 0.032(4) 0.024(3) -0.001(3) -0.006(3) -0.007(3)
C35 0.029(4) 0.023(3) 0.027(4) 0.005(3) -0.006(3) -0.008(3)
C38 0.023(3) 0.018(3) 0.030(4) 0.006(3) -0.004(3) 0.004(3)
C39 0.060(5) 0.027(4) 0.053(5) -0.004(4) 0.021(4) -0.012(4)
C41 0.074(6) 0.040(5) 0.040(5) -0.008(4) -0.027(4) -0.005(4)
C43 0.065(6) 0.065(6) 0.054(6) 0.018(5) -0.027(5) -0.019(5)
Fe3 0.0170(5) 0.0156(5) 0.0199(5) -0.0016(4) -0.0030(3) -0.0003(4)
Fe4 0.0186(5) 0.0165(5) 0.0209(5) -0.0041(4) -0.0037(4) -0.0015(4)
Fe6 0.0185(5) 0.0146(5) 0.0241(5) -0.0012(4) -0.0033(4) -0.0027(4)
Cl7 0.0355(10) 0.0222(9) 0.0534(12) -0.0039(8) -0.0017(8) -0.0102(8)
O1 0.021(2) 0.014(2) 0.022(2) -0.0022(17) -0.0022(17) -0.0013(18)
O2 0.019(2) 0.017(2) 0.023(2) -0.0004(18) -0.0005(17) -0.0008(18)
Cl6 0.0411(10) 0.0471(11) 0.0277(9) -0.0024(8) -0.0032(8) -0.0031(9)
O3 0.020(2) 0.017(2) 0.019(2) -0.0096(17) 0.0018(17) 0.0005(18)
O10 0.0088(19) 0.020(2) 0.016(2) -0.0009(17) -0.0025(16) -0.0007(17)
Cl5 0.0223(8) 0.0321(9) 0.0354(9) -0.0065(7) -0.0066(7) 0.0030(7)
C7 0.027(3) 0.020(3) 0.028(4) -0.006(3) -0.005(3) 0.001(3)
C6 0.019(3) 0.018(3) 0.032(4) -0.010(3) 0.005(3) 0.000(3)
C8 0.024(3) 0.021(3) 0.024(3) -0.010(3) -0.001(3) -0.003(3)
C9 0.020(3) 0.025(4) 0.027(4) -0.008(3) -0.003(3) 0.006(3)
C5 0.024(3) 0.023(3) 0.036(4) -0.009(3) 0.002(3) -0.006(3)
C4 0.024(4) 0.047(5) 0.052(5) -0.025(4) -0.007(3) 0.002(3)
C1 0.034(4) 0.044(5) 0.053(5) -0.031(4) -0.013(4) 0.000(4)
N1 0.026(3) 0.019(3) 0.039(3) -0.008(3) -0.006(3) 0.003(2)
C2 0.023(3) 0.028(4) 0.032(4) -0.005(3) -0.002(3) 0.003(3)
C3 0.026(4) 0.027(4) 0.028(4) -0.010(3) 0.000(3) 0.002(3)

loop_
_atom_type_symbol
_atom_type_description
_atom_type_scat_dispersion_real
_atom_type_scat_dispersion_imag
_atom_type_scat_source
C C 0.0033 0.0016 'International Tables Vol C Tables 4.2.6.8 and 6.1.1.4'
H H 0.0000 0.0000 'International Tables Vol C Tables 4.2.6.8 and 6.1.1.4'
Cl Cl 0.1484 0.1585 'International Tables Vol C Tables 4.2.6.8 and 6.1.1.4'
Cu Cu 0.3201 1.2651 'International Tables Vol C Tables 4.2.6.8 and 6.1.1.4'
Fe Fe 0.3463 0.8444 'International Tables Vol C Tables 4.2.6.8 and 6.1.1.4'
N N 0.0061 0.0033 'International Tables Vol C Tables 4.2.6.8 and 6.1.1.4'
O O 0.0106 0.0060 'International Tables Vol C Tables 4.2.6.8 and 6.1.1.4'

loop_
_geom_angle_atom_site_label_1
_geom_angle_atom_site_label_2
_geom_angle_atom_site_label_3
_geom_angle
_geom_angle_site_symmetry_1
_geom_angle_site_symmetry_3
O7 Fe1 O14 164.03(16) . .
O7 Fe1 O11 87.24(16) . .
O14 Fe1 O11 90.55(15) . .
O7 Fe1 O12 90.02(17) . .
O14 Fe1 O12 87.72(16) . .
O11 Fe1 O12 163.84(17) . .
O7 Fe1 O10 81.72(15) . .
O14 Fe1 O10 82.32(14) . .
O11 Fe1 O10 82.46(15) . .
O12 Fe1 O10 81.38(16) . .
O7 Fe1 Cl4 98.18(13) . .
O14 Fe1 Cl4 97.79(12) . .
O11 Fe1 Cl4 98.22(13) . .
O12 Fe1 Cl4 97.94(13) . .
O10 Fe1 Cl4 179.31(11) . .
O7 Fe1 Fe5 36.76(12) . .
O14 Fe1 Fe5 127.28(11) . .
O11 Fe1 Fe5 83.84(12) . .
O12 Fe1 Fe5 84.44(12) . .
O10 Fe1 Fe5 44.96(9) . .
Cl4 Fe1 Fe5 134.93(6) . .
O7 Fe1 Fe2 84.85(12) . .
O14 Fe1 Fe2 83.81(11) . .
O11 Fe1 Fe2 126.65(12) . .
O12 Fe1 Fe2 37.19(12) . .
O10 Fe1 Fe2 44.19(10) . .
Cl4 Fe1 Fe2 135.13(6) . .
Fe5 Fe1 Fe2 59.85(3) . .
O7 Fe1 Fe4 126.91(12) . .
O14 Fe1 Fe4 37.12(11) . .
O11 Fe1 Fe4 85.29(11) . .
O12 Fe1 Fe4 83.65(13) . .
O10 Fe1 Fe4 45.20(9) . .
Cl4 Fe1 Fe4 134.91(6) . .
Fe5 Fe1 Fe4 90.16(3) . .
Fe2 Fe1 Fe4 59.51(3) . .
O7 Fe1 Fe3 83.95(12) . .
O14 Fe1 Fe3 84.76(10) . .
O11 Fe1 Fe3 37.10(11) . .
O12 Fe1 Fe3 126.75(13) . .
O10 Fe1 Fe3 45.38(10) . .
Cl4 Fe1 Fe3 135.30(6) . .
Fe5 Fe1 Fe3 60.31(3) . .
Fe2 Fe1 Fe3 89.56(3) . .
Fe4 Fe1 Fe3 60.03(3) . .
O15 Fe2 O6 91.06(17) . .
O15 Fe2 O5 164.50(17) . .
O6 Fe2 O5 88.03(17) . .
O15 Fe2 O12 87.62(17) . .
O6 Fe2 O12 165.08(18) . .
O5 Fe2 O12 89.28(17) . .
O15 Fe2 O10 82.78(15) . .
O6 Fe2 O10 83.16(16) . .
O5 Fe2 O10 81.75(15) . .
O12 Fe2 O10 81.93(16) . .
O15 Fe2 Cl2 97.64(13) . .
O6 Fe2 Cl2 97.74(14) . .
O5 Fe2 Cl2 97.82(13) . .
O12 Fe2 Cl2 97.17(13) . .
O10 Fe2 Cl2 179.00(12) . .
O15 Fe2 Fe6 85.70(12) . .
O6 Fe2 Fe6 37.50(13) . .
O5 Fe2 Fe6 84.18(12) . .
O12 Fe2 Fe6 127.59(13) . .
O10 Fe2 Fe6 45.67(10) . .
Cl2 Fe2 Fe6 135.24(6) . .
O15 Fe2 Fe4 37.16(12) . .
O6 Fe2 Fe4 85.71(13) . .
O5 Fe2 Fe4 127.39(12) . .
O12 Fe2 Fe4 84.28(12) . .
O10 Fe2 Fe4 45.64(9) . .
Cl2 Fe2 Fe4 134.79(6) . .
Fe6 Fe2 Fe4 60.61(3) . .
O15 Fe2 Fe5 127.73(12) . .
O6 Fe2 Fe5 84.64(12) . .
O5 Fe2 Fe5 36.79(12) . .
O12 Fe2 Fe5 84.42(12) . .
O10 Fe2 Fe5 44.96(9) . .
Cl2 Fe2 Fe5 134.60(6) . .
Fe6 Fe2 Fe5 60.47(3) . .
Fe4 Fe2 Fe5 90.60(3) . .
O15 Fe2 Fe1 84.02(12) . .
O6 Fe2 Fe1 127.91(13) . .
O5 Fe2 Fe1 84.35(12) . .
O12 Fe2 Fe1 37.17(12) . .
O10 Fe2 Fe1 44.76(10) . .
Cl2 Fe2 Fe1 134.33(6) . .
Fe6 Fe2 Fe1 90.43(3) . .
Fe4 Fe2 Fe1 60.26(3) . .
Fe5 Fe2 Fe1 59.85(3) . .
O5 Fe5 O7 90.63(17) . .
O5 Fe5 O13 163.45(17) . .
O7 Fe5 O13 87.92(17) . .
O5 Fe5 O4 87.42(17) . .
O7 Fe5 O4 163.74(16) . .
O13 Fe5 O4 89.37(16) . .
O5 Fe5 O10 81.63(16) . .
O7 Fe5 O10 81.82(15) . .
O13 Fe5 O10 81.84(15) . .
O4 Fe5 O10 81.93(15) . .
O5 Fe5 Cl3 98.78(13) . .
O7 Fe5 Cl3 97.85(13) . .
O13 Fe5 Cl3 97.76(13) . .
O4 Fe5 Cl3 98.40(12) . .
O10 Fe5 Cl3 179.48(12) . .
O5 Fe5 Fe2 37.18(12) . .
O7 Fe5 Fe2 85.27(12) . .
O13 Fe5 Fe2 126.29(12) . .
O4 Fe5 Fe2 83.43(11) . .
O10 Fe5 Fe2 44.45(10) . .
Cl3 Fe5 Fe2 135.96(6) . .
O5 Fe5 Fe1 85.03(12) . .
O7 Fe5 Fe1 36.79(12) . .
O13 Fe5 Fe1 83.95(12) . .
O4 Fe5 Fe1 126.97(11) . .
O10 Fe5 Fe1 45.03(10) . .
Cl3 Fe5 Fe1 134.64(6) . .
Fe2 Fe5 Fe1 60.31(3) . .
O5 Fe5 Fe6 83.71(13) . .
O7 Fe5 Fe6 126.96(12) . .
O13 Fe5 Fe6 84.02(11) . .
O4 Fe5 Fe6 36.78(11) . .
O10 Fe5 Fe6 45.16(10) . .
Cl3 Fe5 Fe6 135.16(6) . .
Fe2 Fe5 Fe6 59.60(3) . .
Fe1 Fe5 Fe6 90.19(3) . .
O5 Fe5 Fe3 126.89(13) . .
O7 Fe5 Fe3 83.79(12) . .
O13 Fe5 Fe3 36.57(12) . .
O4 Fe5 Fe3 84.49(11) . .
O10 Fe5 Fe3 45.26(10) . .
Cl3 Fe5 Fe3 134.33(6) . .
Fe2 Fe5 Fe3 89.71(3) . .
Fe1 Fe5 Fe3 60.11(3) . .
Fe6 Fe5 Fe3 59.87(3) . .
O9 Fe7 O8 91.3(2) . .
O9 Fe7 N3 175.9(2) . .
O8 Fe7 N3 89.5(2) . .
O9 Fe7 N1 88.6(2) . 1_465
O8 Fe7 N1 175.3(2) . 1_465
N3 Fe7 N1 90.8(2) . 1_465
O9 Fe7 Cl8 84.61(18) . .
O8 Fe7 Cl8 93.14(17) . .
N3 Fe7 Cl8 91.30(17) . .
N1 Fe7 Cl8 91.57(17) 1_465 .
O9 Fe7 Cl1 92.46(18) . .
O8 Fe7 Cl1 83.94(18) . .
N3 Fe7 Cl1 91.65(17) . .
N1 Fe7 Cl1 91.33(17) 1_465 .
Cl8 Fe7 Cl1 175.82(11) . .
O22 Fe8 O22 180.0(2) . 2_866
O22 Fe8 O1W 89.1(2) . .
O22 Fe8 O1W 90.9(2) 2_866 .
O22 Fe8 O1W 90.9(2) . 2_866
O22 Fe8 O1W 89.1(2) 2_866 2_866
O1W Fe8 O1W 180.0 . 2_866
O22 Fe8 N6 89.2(2) . 2_866
O22 Fe8 N6 90.8(2) 2_866 2_866
O1W Fe8 N6 91.2(2) . 2_866
O1W Fe8 N6 88.8(2) 2_866 2_866
O22 Fe8 N6 90.8(2) . .
O22 Fe8 N6 89.2(2) 2_866 .
O1W Fe8 N6 88.8(2) . .
O1W Fe8 N6 91.2(2) 2_866 .
N6 Fe8 N6 180.0 2_866 .
Fe8 O1W H1 120.0 . .
Fe8 O1W H2 120.0 . .
H1 O1W H2 120.0 . .
C26 O4 Fe6 119.1(4) . .
C26 O4 Fe5 116.8(3) . .
Fe6 O4 Fe5 105.68(18) . .
C28 O5 Fe5 117.9(4) . .
C28 O5 Fe2 117.2(4) . .
Fe5 O5 Fe2 106.02(19) . .
C27 O6 Fe2 118.3(4) . .
C27 O6 Fe6 118.0(4) . .
Fe2 O6 Fe6 105.4(2) . .
C32 O7 Fe5 118.5(4) . .
C32 O7 Fe1 117.1(3) . .
Fe5 O7 Fe1 106.45(19) . .
C39 O8 Fe7 127.8(5) . .
C41 O9 Fe7 127.8(5) . .
C31 O11 Fe1 118.5(4) . .
C31 O11 Fe3 117.5(3) . .
Fe1 O11 Fe3 106.09(18) . .
C23 O12 Fe1 118.7(4) . .
C23 O12 Fe2 117.5(4) . .
Fe1 O12 Fe2 105.64(19) . .
C33 O13 Fe3 117.1(3) . .
C33 O13 Fe5 117.0(3) . .
Fe3 O13 Fe5 106.84(19) . .
C22 O14 Fe1 118.0(3) . .
C22 O14 Fe4 115.7(4) . .
Fe1 O14 Fe4 106.26(16) . .
C25 O15 Fe2 117.7(3) . .
C25 O15 Fe4 118.1(4) . .
Fe2 O15 Fe4 105.83(19) . .
C12 O22 Fe8 128.4(5) . .
C41 N2 C43 125.0(7) . .
C41 N2 H2B 117.5 . .
C43 N2 H2B 117.5 . .
C20 N3 C19 117.3(6) . .
C20 N3 Fe7 121.9(5) . .
C19 N3 Fe7 120.4(4) . .
C39 N4 C11 124.1(7) . .
C39 N4 H4B 118.0 . .
C11 N4 H4B 117.9 . .
C36 N5 C37 121.0(14) . .
C18 N6 C14 115.6(9) . .
C18 N6 Fe8 125.3(6) . .
C14 N6 Fe8 118.9(8) . .
C12 N7 C40 126.2(9) . .
C12 N7 H7C 116.6 . .
C40 N7 H7C 117.2 . .
N4 C11 H11A 109.5 . .
N4 C11 H11B 109.5 . .
H11A C11 H11B 109.5 . .
N4 C11 H11C 109.5 . .
H11A C11 H11C 109.5 . .
H11B C11 H11C 109.5 . .
O22 C12 N7 120.1(8) . .
C30 C13 C37 123(2) . .
C30 C13 H13A 118.3 . .
C37 C13 H13A 118.3 . .
N6 C14 C15 119.6(14) . .
N6 C14 H14A 120.2 . .
C15 C14 H14A 120.2 . .
C34 C15 C14 120.0(15) . .
C34 C15 H15A 120.0 . .
C14 C15 H15A 120.0 . .
C33 C16 C31 111.1(5) . .
C33 C16 C35 105.1(5) . .
C31 C16 C35 109.8(5) . .
C33 C16 C32 113.0(5) . .
C31 C16 C32 110.3(5) . .
C35 C16 C32 107.4(5) . .
C34 C17 C18 121.5(8) . .
C34 C17 H17A 119.2 . .
C18 C17 H17A 119.2 . .
N6 C18 C17 126.5(9) . .
N6 C18 H18A 116.8 . .
C17 C18 H18A 116.7 . .
N3 C19 C38 122.5(6) . .
N3 C19 H19A 118.8 . .
C38 C19 H19A 118.8 . .
N3 C20 C21 124.9(7) . .
N3 C20 H20A 117.5 . .
C21 C20 H20A 117.6 . .
C20 C21 C35 118.5(7) . .
C20 C21 H21A 120.8 . .
C35 C21 H21A 120.8 . .
O14 C22 C24 115.5(5) . .
O14 C22 H22A 108.4 . .
C24 C22 H22A 108.4 . .
O14 C22 H22B 108.4 . .
C24 C22 H22B 108.4 . .
H22A C22 H22B 107.4 . .
O12 C23 C24 112.1(5) . .
O12 C23 H23A 109.2 . .
C24 C23 H23A 109.2 . .
O12 C23 H23B 109.2 . .
C24 C23 H23B 109.2 . .
H23A C23 H23B 107.9 . .
C22 C24 C25 111.2(5) . .
C22 C24 C34 110.5(5) . .
C25 C24 C34 110.1(5) . .
C22 C24 C23 110.4(5) . .
C25 C24 C23 109.7(5) . .
C34 C24 C23 104.8(5) . .
O15 C25 C24 114.1(5) . .
O15 C25 H25A 108.7 . .
C24 C25 H25A 108.7 . .
O15 C25 H25B 108.7 . .
C24 C25 H25B 108.7 . .
H25A C25 H25B 107.6 . .
O4 C26 C29 113.3(5) . .
O4 C26 H26A 108.9 . .
C29 C26 H26A 108.9 . .
O4 C26 H26B 108.9 . .
C29 C26 H26B 108.9 . .
H26A C26 H26B 107.7 . .
O6 C27 C29 113.0(5) . .
O6 C27 H27A 109.0 . .
C29 C27 H27A 109.0 . .
O6 C27 H27B 109.0 . .
C29 C27 H27B 109.0 . .
H27A C27 H27B 107.8 . .
O5 C28 C29 114.4(5) . .
O5 C28 H28A 108.7 . .
C29 C28 H28A 108.7 . .
O5 C28 H28B 108.7 . .
C29 C28 H28B 108.7 . .
H28A C28 H28B 107.6 . .
C30 C29 C28 110.0(6) . .
C30 C29 C26 109.0(5) . .
C28 C29 C26 110.0(5) . .
C30 C29 C27 106.6(5) . .
C28 C29 C27 110.7(5) . .
C26 C29 C27 110.4(5) . .
C13 C30 C42 107.2(15) . .
C13 C30 C29 121.9(15) . .
C42 C30 C29 127.9(9) . .
O11 C31 C16 112.4(5) . .
O11 C31 H31A 109.1 . .
C16 C31 H31A 109.1 . .
O11 C31 H31B 109.1 . .
C16 C31 H31B 109.1 . .
H31A C31 H31B 107.9 . .
O7 C32 C16 111.6(5) . .
O7 C32 H32A 109.3 . .
C16 C32 H32A 109.3 . .
O7 C32 H32B 109.3 . .
C16 C32 H32B 109.3 . .
H32A C32 H32B 108.0 . .
O13 C33 C16 113.6(5) . .
O13 C33 H33A 108.8 . .
C16 C33 H33A 108.8 . .
O13 C33 H33B 108.8 . .
C16 C33 H33B 108.8 . .
H33A C33 H33B 107.7 . .
C15 C34 C17 115.2(10) . .
C15 C34 C24 120.6(9) . .
C17 C34 C24 124.1(7) . .
C21 C35 C38 116.8(6) . .
C21 C35 C16 123.7(6) . .
C38 C35 C16 119.5(6) . .
N5 C36 C42 123.9(16) . .
N5 C36 H36A 118.0 . .
C42 C36 H36A 118.1 . .
N5 C37 C13 103.1(17) . .
N5 C37 H37A 128.4 . .
C13 C37 H37A 128.4 . .
C19 C38 C35 119.8(6) . .
C19 C38 H38A 120.1 . .
C35 C38 H38A 120.1 . .
O8 C39 N4 122.3(7) . .
N7 C40 H40A 109.5 . .
N7 C40 H40B 109.5 . .
H40A C40 H40B 109.5 . .
N7 C40 H40C 109.5 . .
H40A C40 H40C 109.5 . .
H40B C40 H40C 109.5 . .
O9 C41 N2 122.3(8) . .
C30 C42 C36 123.7(13) . .
C30 C42 H42A 118.2 . .
C36 C42 H42A 118.2 . .
N2 C43 H43A 109.5 . .
N2 C43 H43B 109.5 . .
H43A C43 H43B 109.5 . .
N2 C43 H43C 109.5 . .
H43A C43 H43C 109.5 . .
H43B C43 H43C 109.5 . .
O13 Fe3 O3 162.87(17) . .
O13 Fe3 O1 90.34(16) . .
O3 Fe3 O1 87.85(17) . .
O13 Fe3 O11 87.08(16) . .
O3 Fe3 O11 89.88(16) . .
O1 Fe3 O11 163.66(17) . .
O13 Fe3 Cl6 98.69(13) . .
O3 Fe3 Cl6 98.43(13) . .
O1 Fe3 Cl6 98.06(13) . .
O11 Fe3 Cl6 98.28(13) . .
O13 Fe3 O10 81.14(15) . .
O3 Fe3 O10 81.74(15) . .
O1 Fe3 O10 82.14(16) . .
O11 Fe3 O10 81.52(15) . .
Cl6 Fe3 O10 179.74(13) . .
O13 Fe3 Fe6 84.11(12) . .
O3 Fe3 Fe6 84.23(12) . .
O1 Fe3 Fe6 36.94(12) . .
O11 Fe3 Fe6 126.72(12) . .
Cl6 Fe3 Fe6 134.98(6) . .
O10 Fe3 Fe6 45.21(10) . .
O13 Fe3 Fe1 83.51(12) . .
O3 Fe3 Fe1 83.97(11) . .
O1 Fe3 Fe1 126.86(12) . .
O11 Fe3 Fe1 36.80(12) . .
Cl6 Fe3 Fe1 135.07(6) . .
O10 Fe3 Fe1 44.73(10) . .
Fe6 Fe3 Fe1 89.95(3) . .
O13 Fe3 Fe4 126.30(12) . .
O3 Fe3 Fe4 36.58(12) . .
O1 Fe3 Fe4 83.53(12) . .
O11 Fe3 Fe4 85.02(11) . .
Cl6 Fe3 Fe4 135.01(6) . .
O10 Fe3 Fe4 45.16(9) . .
Fe6 Fe3 Fe4 60.08(3) . .
Fe1 Fe3 Fe4 59.96(3) . .
O13 Fe3 Fe5 36.59(12) . .
O3 Fe3 Fe5 126.29(12) . .
O1 Fe3 Fe5 85.30(12) . .
O11 Fe3 Fe5 83.02(12) . .
Cl6 Fe3 Fe5 135.28(6) . .
O10 Fe3 Fe5 44.55(9) . .
Fe6 Fe3 Fe5 59.97(3) . .
Fe1 Fe3 Fe5 59.59(3) . .
Fe4 Fe3 Fe5 89.71(3) . .
O3 Fe4 O2 88.14(17) . .
O3 Fe4 O15 163.76(17) . .
O2 Fe4 O15 90.19(17) . .
O3 Fe4 O14 89.16(16) . .
O2 Fe4 O14 163.31(16) . .
O15 Fe4 O14 87.82(16) . .
O3 Fe4 Cl5 97.60(12) . .
O2 Fe4 Cl5 97.51(13) . .
O15 Fe4 Cl5 98.64(13) . .
O14 Fe4 Cl5 99.17(11) . .
O3 Fe4 O10 82.17(15) . .
O2 Fe4 O10 81.94(15) . .
O15 Fe4 O10 81.61(15) . .
O14 Fe4 O10 81.38(14) . .
Cl5 Fe4 O10 179.41(12) . .
O3 Fe4 Fe2 126.77(12) . .
O2 Fe4 Fe2 84.36(12) . .
O15 Fe4 Fe2 37.01(12) . .
O14 Fe4 Fe2 84.09(10) . .
Cl5 Fe4 Fe2 135.62(6) . .
O10 Fe4 Fe2 44.61(10) . .
O3 Fe4 Fe1 84.17(12) . .
O2 Fe4 Fe1 126.69(12) . .
O15 Fe4 Fe1 83.90(12) . .
O14 Fe4 Fe1 36.62(10) . .
Cl5 Fe4 Fe1 135.78(6) . .
O10 Fe4 Fe1 44.76(10) . .
Fe2 Fe4 Fe1 60.24(3) . .
O3 Fe4 Fe3 36.80(11) . .
O2 Fe4 Fe3 83.60(12) . .
O15 Fe4 Fe3 126.97(12) . .
O14 Fe4 Fe3 84.39(11) . .
Cl5 Fe4 Fe3 134.39(6) . .
O10 Fe4 Fe3 45.37(10) . .
Fe2 Fe4 Fe3 89.97(3) . .
Fe1 Fe4 Fe3 60.01(3) . .
O3 Fe4 Fe6 84.23(12) . .
O2 Fe4 Fe6 36.83(12) . .
O15 Fe4 Fe6 84.76(12) . .
O14 Fe4 Fe6 126.49(11) . .
Cl5 Fe4 Fe6 134.34(6) . .
O10 Fe4 Fe6 45.12(10) . .
Fe2 Fe4 Fe6 59.67(3) . .
Fe1 Fe4 Fe6 89.87(3) . .
Fe3 Fe4 Fe6 59.91(3) . .
O4 Fe6 O1 91.10(16) . .
O4 Fe6 O6 87.70(17) . .
O1 Fe6 O6 164.16(18) . .
O4 Fe6 O2 163.86(17) . .
O1 Fe6 O2 86.89(17) . .
O6 Fe6 O2 89.88(17) . .
O4 Fe6 O10 82.19(15) . .
O1 Fe6 O10 82.43(15) . .
O6 Fe6 O10 81.76(16) . .
O2 Fe6 O10 81.67(15) . .
O4 Fe6 Cl7 97.76(13) . .
O1 Fe6 Cl7 97.87(13) . .
O6 Fe6 Cl7 97.94(14) . .
O2 Fe6 Cl7 98.38(13) . .
O10 Fe6 Cl7 179.70(12) . .
O4 Fe6 Fe2 84.25(12) . .
O1 Fe6 Fe2 127.04(12) . .
O6 Fe6 Fe2 37.13(12) . .
O2 Fe6 Fe2 84.20(12) . .
O10 Fe6 Fe2 44.64(10) . .
Cl7 Fe6 Fe2 135.07(6) . .
O4 Fe6 Fe3 85.28(12) . .
O1 Fe6 Fe3 37.01(12) . .
O6 Fe6 Fe3 127.19(13) . .
O2 Fe6 Fe3 83.49(12) . .
O10 Fe6 Fe3 45.42(10) . .
Cl7 Fe6 Fe3 134.87(6) . .
Fe2 Fe6 Fe3 90.06(3) . .
O4 Fe6 Fe5 37.54(12) . .
O1 Fe6 Fe5 85.52(12) . .
O6 Fe6 Fe5 83.92(13) . .
O2 Fe6 Fe5 126.31(12) . .
O10 Fe6 Fe5 44.65(9) . .
Cl7 Fe6 Fe5 135.30(6) . .
Fe2 Fe6 Fe5 59.93(3) . .
Fe3 Fe6 Fe5 60.15(3) . .
O4 Fe6 Fe4 127.31(12) . .
O1 Fe6 Fe4 83.51(12) . .
O6 Fe6 Fe4 84.67(12) . .
O2 Fe6 Fe4 36.55(12) . .
O10 Fe6 Fe4 45.12(9) . .
Cl7 Fe6 Fe4 134.93(6) . .
Fe2 Fe6 Fe4 59.72(3) . .
Fe3 Fe6 Fe4 60.01(3) . .
Fe5 Fe6 Fe4 89.77(3) . .
C9 O1 Fe6 118.3(4) . .
C9 O1 Fe3 117.3(4) . .
Fe6 O1 Fe3 106.05(18) . .
C7 O2 Fe4 118.7(4) . .
C7 O2 Fe6 116.7(4) . .
Fe4 O2 Fe6 106.63(19) . .
C8 O3 Fe4 117.5(4) . .
C8 O3 Fe3 116.0(3) . .
Fe4 O3 Fe3 106.62(18) . .
Fe2 O10 Fe5 90.59(13) . .
Fe2 O10 Fe1 91.05(14) . .
Fe5 O10 Fe1 90.01(14) . .
Fe2 O10 Fe6 89.69(14) . .
Fe5 O10 Fe6 90.19(13) . .
Fe1 O10 Fe6 179.2(2) . .
Fe2 O10 Fe4 89.75(13) . .
Fe5 O10 Fe4 179.7(2) . .
Fe1 O10 Fe4 90.04(13) . .
Fe6 O10 Fe4 89.76(14) . .
Fe2 O10 Fe3 178.8(2) . .
Fe5 O10 Fe3 90.19(13) . .
Fe1 O10 Fe3 89.89(14) . .
Fe6 O10 Fe3 89.36(14) . .
Fe4 O10 Fe3 89.47(13) . .
O2 C7 C6 113.1(5) . .
O2 C7 H7A 108.8 . .
C6 C7 H7A 109.1 . .
O2 C7 H7B 108.8 . .
C6 C7 H7B 109.1 . .
H7A C7 H7B 107.8 . .
C5 C6 C9 111.3(5) . .
C5 C6 C7 109.6(5) . .
C9 C6 C7 109.8(5) . .
C5 C6 C8 104.1(5) . .
C9 C6 C8 109.5(5) . .
C7 C6 C8 112.5(5) . .
O3 C8 C6 114.2(5) . .
O3 C8 H8A 108.5 . .
C6 C8 H8A 108.7 . .
O3 C8 H8B 108.5 . .
C6 C8 H8B 108.8 . .
H8A C8 H8B 107.8 . .
O1 C9 C6 113.9(5) . .
O1 C9 H9A 108.8 . .
C6 C9 H9A 108.8 . .
O1 C9 H9B 108.8 . .
C6 C9 H9B 108.8 . .
H9A C9 H9B 107.6 . .
C4 C5 C3 116.9(6) . .
C4 C5 C6 124.3(6) . .
C3 C5 C6 118.8(6) . .
C5 C4 C1 120.4(6) . .
C5 C4 H4A 119.9 . .
C1 C4 H4A 119.7 . .
N1 C1 C4 123.0(6) . .
N1 C1 H1A 118.6 . .
C4 C1 H1A 118.4 . .
C1 N1 C2 117.4(6) . .
C1 N1 Fe7 122.0(4) . 1_645
C2 N1 Fe7 120.1(4) . 1_645
N1 C2 C3 122.8(6) . .
N1 C2 H2A 118.6 . .
C3 C2 H2A 118.6 . .
C2 C3 C5 119.2(6) . .
C2 C3 H3A 120.3 . .
C5 C3 H3A 120.5 . .

loop_
_geom_bond_atom_site_label_1
_geom_bond_atom_site_label_2
_geom_bond_distance
_geom_bond_site_symmetry_2
Fe1 O7 1.986(4) .
Fe1 O14 1.986(4) .
Fe1 O11 1.994(4) .
Fe1 O12 2.005(4) .
Fe1 O10 2.250(4) .
Fe1 Cl4 2.2704(18) .
Fe1 Fe5 3.1804(12) .
Fe1 Fe2 3.1952(13) .
Fe1 Fe4 3.1958(12) .
Fe1 Fe3 3.1973(12) .
Fe2 O15 1.985(4) .
Fe2 O6 1.985(4) .
Fe2 O5 2.000(4) .
Fe2 O12 2.006(4) .
Fe2 O10 2.227(4) .
Fe2 Cl2 2.2819(19) .
Fe2 Fe6 3.1699(12) .
Fe2 Fe4 3.1716(13) .
Fe2 Fe5 3.1804(13) .
Fe5 O5 1.982(4) .
Fe5 O7 1.985(4) .
Fe5 O13 1.995(4) .
Fe5 O4 2.024(4) .
Fe5 O10 2.247(4) .
Fe5 Cl3 2.2725(18) .
Fe5 Fe6 3.1977(12) .
Fe5 Fe3 3.2036(12) .
Fe7 O9 2.128(5) .
Fe7 O8 2.138(5) .
Fe7 N3 2.186(5) .
Fe7 N1 2.188(5) 1_465
Fe7 Cl8 2.334(3) .
Fe7 Cl1 2.335(3) .
Fe8 O22 2.105(6) .
Fe8 O22 2.105(6) 2_866
Fe8 O1W 2.132(6) .
Fe8 O1W 2.132(6) 2_866
Fe8 N6 2.198(6) 2_866
Fe8 N6 2.198(6) .
O1W H1 0.9301 .
O1W H2 0.9300 .
O4 C26 1.429(7) .
O4 Fe6 1.988(4) .
O5 C28 1.439(7) .
O6 C27 1.431(7) .
O6 Fe6 2.001(4) .
O7 C32 1.450(7) .
O8 C39 1.205(9) .
O9 C41 1.223(9) .
O11 C31 1.430(7) .
O11 Fe3 2.007(4) .
O12 C23 1.431(7) .
O13 C33 1.436(7) .
O13 Fe3 1.994(4) .
O14 C22 1.435(7) .
O14 Fe4 2.009(4) .
O15 C25 1.427(7) .
O15 Fe4 1.991(4) .
O22 C12 1.267(9) .
N2 C41 1.312(10) .
N2 C43 1.435(11) .
N2 H2B 0.8599 .
N3 C20 1.322(9) .
N3 C19 1.332(9) .
N4 C39 1.312(10) .
N4 C11 1.437(11) .
N4 H4B 0.8600 .
N5 C36 1.189(17) .
N5 C37 1.38(2) .
N6 C18 1.260(11) .
N6 C14 1.302(16) .
N7 C12 1.299(11) .
N7 C40 1.386(15) .
N7 H7C 0.8599 .
C11 H11A 0.9600 .
C11 H11B 0.9600 .
C11 H11C 0.9600 .
C13 C30 1.22(3) .
C13 C37 1.62(3) .
C13 H13A 0.9300 .
C14 C15 1.50(2) .
C14 H14A 0.9300 .
C15 C34 1.312(17) .
C15 H15A 0.9299 .
C16 C33 1.519(9) .
C16 C31 1.534(9) .
C16 C35 1.539(9) .
C16 C32 1.541(9) .
C17 C34 1.319(11) .
C17 C18 1.374(12) .
C17 H17A 0.9301 .
C18 H18A 0.9300 .
C19 C38 1.389(9) .
C19 H19A 0.9299 .
C20 C21 1.378(10) .
C20 H20A 0.9300 .
C21 C35 1.396(10) .
C21 H21A 0.9299 .
C22 C24 1.521(9) .
C22 H22A 0.9701 .
C22 H22B 0.9700 .
C23 C24 1.584(9) .
C23 H23A 0.9701 .
C23 H23B 0.9699 .
C24 C25 1.521(9) .
C24 C34 1.530(9) .
C25 H25A 0.9700 .
C25 H25B 0.9700 .
C26 C29 1.565(9) .
C26 H26A 0.9700 .
C26 H26B 0.9699 .
C27 C29 1.566(9) .
C27 H27A 0.9701 .
C27 H27B 0.9699 .
C28 C29 1.529(9) .
C28 H28A 0.9701 .
C28 H28B 0.9701 .
C29 C30 1.509(9) .
C30 C42 1.304(14) .
C31 H31A 0.9699 .
C31 H31B 0.9701 .
C32 H32A 0.9701 .
C32 H32B 0.9700 .
C33 H33A 0.9700 .
C33 H33B 0.9699 .
C35 C38 1.402(9) .
C36 C42 1.411(19) .
C36 H36A 0.9301 .
C37 H37A 0.9301 .
C38 H38A 0.9301 .
C40 H40A 0.9600 .
C40 H40B 0.9600 .
C40 H40C 0.9600 .
C42 H42A 0.9302 .
C43 H43A 0.9600 .
C43 H43B 0.9600 .
C43 H43C 0.9600 .
Fe3 O3 1.999(4) .
Fe3 O1 2.001(4) .
Fe3 Cl6 2.267(2) .
Fe3 O10 2.276(4) .
Fe3 Fe6 3.1946(13) .
Fe3 Fe4 3.1978(12) .
Fe4 O3 1.989(4) .
Fe4 O2 1.989(4) .
Fe4 Cl5 2.2550(18) .
Fe4 O10 2.268(4) .
Fe4 Fe6 3.2001(12) .
Fe6 O1 1.998(4) .
Fe6 O2 2.002(4) .
Fe6 O10 2.267(4) .
Fe6 Cl7 2.2713(19) .
O1 C9 1.427(7) .
O2 C7 1.433(7) .
O3 C8 1.439(7) .
C7 C6 1.538(9) .
C7 H7A 0.9694 .
C7 H7B 0.9701 .
C6 C5 1.520(8) .
C6 C9 1.531(9) .
C6 C8 1.544(9) .
C8 H8A 0.9687 .
C8 H8B 0.9684 .
C9 H9A 0.9702 .
C9 H9B 0.9700 .
C5 C4 1.370(10) .
C5 C3 1.401(9) .
C4 C1 1.380(10) .
C4 H4A 0.9269 .
C1 N1 1.332(9) .
C1 H1A 0.9297 .
N1 C2 1.339(9) .
N1 Fe7 2.188(5) 1_645
C2 C3 1.388(9) .
C2 H2A 0.9300 .
C3 H3A 0.9299 .

loop_
_platon_squeeze_void_nr
_platon_squeeze_void_average_x
_platon_squeeze_void_average_y
_platon_squeeze_void_average_z
_platon_squeeze_void_volume
_platon_squeeze_void_count_electrons
1 -0.009 -0.004 0.005 1745.4 -33.9
